data_7238474
loop_
_publ_author_name
'God\'o, Attila J.'
'B\'enyei, Attila Cs.'
'Duff, Brian'
'Egan, Denise A.'
'Bugly\'o, P\'eter'

_publ_section_title
;
 Synthesis and X-ray diffraction structures of novel half-sandwich
 Os(ii)-and Ru(ii)-hydroxamate complexes
;
_journal_issue 4
_journal_name_full 'RSC Adv.'
_journal_page_first 1486
_journal_paper_doi 10.1039/C1RA00998B
_journal_volume 2
_journal_year 2012
_chemical_absolute_configuration unk
_chemical_formula_moiety 'C23 H24 Cl1 N1 O2 Ru1'
_chemical_formula_sum 'C23 H24 Cl N O2 Ru'
_chemical_formula_weight 482.95
_space_group_IT_number 33
_space_group_name_Hall 'P -2n -2ac'
_space_group_name_H-M_alt 'P c 21 n'
_symmetry_cell_setting orthorhombic
_symmetry_space_group_name_Hall 'P -2n -2ac'
_symmetry_space_group_name_H-M 'P c 21 n'
_atom_sites_solution_hydrogens geom
_atom_sites_solution_primary direct
_atom_sites_solution_secondary difmap
_audit_creation_date 2011-06-02T19:52:01-00:00
_audit_creation_method 'WinGX routine CIF_UPDATE'
_cell_angle_alpha 90
_cell_angle_beta 90
_cell_angle_gamma 90
_cell_formula_units_Z 4
_cell_length_a 9.902(3)
_cell_length_b 10.3800(10)
_cell_length_c 21.0150(10)
_cell_measurement_reflns_used 25
_cell_measurement_temperature 293(2)
_cell_measurement_theta_max 17.29
_cell_measurement_theta_min 9.39
_cell_volume 2160.0(7)
_computing_cell_refinement 'CAD4 Express (Enraf Nonius, 1992)'
_computing_data_collection 'CAD4 Express (Enraf Nonius, 1992)'
_computing_data_reduction 'PROFIT (Streltsov & Zavodnik, 1989)'
_computing_molecular_graphics 'Ortep-3 for Windows (Farrugia, 1997)'
_computing_publication_material 'WinGX publication routines (Farrugia, 1999)'
_computing_structure_refinement 'SHELXL-97 (Sheldrick, 2008)'
_computing_structure_solution 'SIR92 (Giacovazzo et al, 1993)'
_diffrn_ambient_temperature 293(2)
_diffrn_measured_fraction_theta_full 0.981
_diffrn_measured_fraction_theta_max 0.981
_diffrn_measurement_device_type 'Enraf Nonius MACH3'
_diffrn_measurement_method 'profiled omega/2theta scans'
_diffrn_radiation_monochromator graphite
_diffrn_radiation_type MoK\a
_diffrn_radiation_wavelength 0.71073
_diffrn_reflns_av_R_equivalents 0.0136
_diffrn_reflns_av_unetI/netI 0.0706
_diffrn_reflns_limit_h_max 12
_diffrn_reflns_limit_h_min -4
_diffrn_reflns_limit_k_max 12
_diffrn_reflns_limit_k_min -2
_diffrn_reflns_limit_l_max 25
_diffrn_reflns_limit_l_min 0
_diffrn_reflns_number 2287
_diffrn_reflns_theta_full 25.97
_diffrn_reflns_theta_max 25.97
_diffrn_reflns_theta_min 2.76
_diffrn_source 'fine-focus sealed tube'
_diffrn_standards_decay_% 0
_diffrn_standards_interval_count 100
_diffrn_standards_interval_time 56
_diffrn_standards_number 3
_exptl_absorpt_coefficient_mu 0.867
_exptl_absorpt_correction_T_max 0.8694
_exptl_absorpt_correction_T_min 0.8164
_exptl_absorpt_correction_type psi-scan
_exptl_absorpt_process_details
;
North A.C.T., Phillips D.C. & Mathews F.S. (1968) Acta. Cryst. A24, 351
Number of psi-scan sets used was 3
Theta correction was applied.
Averaged transmission function was used.
Fourier smoothing - Window value 5
;
_exptl_crystal_colour yellow
_exptl_crystal_density_diffrn 1.485
_exptl_crystal_density_method 'not measured'
_exptl_crystal_description prism
_exptl_crystal_F_000 984
_exptl_crystal_size_max 0.3
_exptl_crystal_size_mid 0.25
_exptl_crystal_size_min 0.15
_refine_diff_density_max 0.77
_refine_diff_density_min -0.511
_refine_diff_density_rms 0.104
_refine_ls_abs_structure_details 'Flack H D (1983), Acta Cryst. A39, 876-881'
_refine_ls_abs_structure_Flack 0.12(14)
_refine_ls_extinction_method none
_refine_ls_goodness_of_fit_ref 1.123
_refine_ls_hydrogen_treatment constr
_refine_ls_matrix_type full
_refine_ls_number_parameters 256
_refine_ls_number_reflns 2203
_refine_ls_number_restraints 1
_refine_ls_restrained_S_all 1.123
_refine_ls_R_factor_all 0.0946
_refine_ls_R_factor_gt 0.0654
_refine_ls_shift/su_max 0.005
_refine_ls_shift/su_mean 0
_refine_ls_structure_factor_coef Fsqd
_refine_ls_weighting_details 'calc w=1/[\s^2^(Fo^2^)+(0.0000P)^2^+5.9928P] where P=(Fo^2^+2Fc^2^)/3'
_refine_ls_weighting_scheme calc
_refine_ls_wR_factor_ref 0.1126
_reflns_number_gt 1493
_reflns_number_total 2203
_reflns_threshold_expression >2\s(I)
_cod_data_source_file c1ra00998b.txt
_cod_data_source_block 9
_cod_database_code 7238474

loop_
_symmetry_equiv_pos_as_xyz
'x, y, z'
'-x, y+1/2, -z'
'-x+1/2, y, z+1/2'
'x+1/2, y+1/2, -z+1/2'

loop_
_atom_site_label
_atom_site_fract_x
_atom_site_fract_y
_atom_site_fract_z
_atom_site_U_iso_or_equiv
_atom_site_adp_type
_atom_site_calc_flag
_atom_site_refinement_flags
_atom_site_occupancy
_atom_site_type_symbol
C1 0.867(2) 0.5174(17) 0.3471(9) 0.049(5) Uani d . 1 C
C11 0.866(2) 0.306(2) 0.2895(10) 0.057(6) Uani d . 1 C
C12 0.7922(19) 0.1990(18) 0.2944(8) 0.085(5) Uani d . 1 C
H12 0.7469 0.178 0.3317 0.102 Uiso calc . 1 H
C13 0.787(3) 0.1198(18) 0.2405(10) 0.108(9) Uani d . 1 C
H13 0.7375 0.0437 0.2436 0.129 Uiso calc . 1 H
C14 0.846(3) 0.145(3) 0.1860(16) 0.121(13) Uani d . 1 C
H14 0.8328 0.0939 0.1503 0.145 Uiso calc . 1 H
C15 0.929(2) 0.254(2) 0.1843(9) 0.101(7) Uani d . 1 C
H15 0.9797 0.2707 0.1479 0.121 Uiso calc . 1 H
C16 0.939(2) 0.3379(14) 0.2360(8) 0.089(6) Uani d . 1 C
H16 0.9919 0.4117 0.2344 0.107 Uiso calc . 1 H
C21 0.849(2) 0.590(2) 0.2948(10) 0.056(6) Uani d . 1 C
C22 0.7295(16) 0.5798(16) 0.2578(7) 0.071(4) Uani d . 1 C
H22 0.6671 0.5164 0.2684 0.086 Uiso calc . 1 H
C23 0.703(2) 0.658(3) 0.2075(10) 0.124(10) Uani d . 1 C
H23 0.6219 0.6466 0.1855 0.148 Uiso calc . 1 H
C24 0.785(4) 0.748(3) 0.1889(13) 0.120(15) Uani d . 1 C
H24 0.7634 0.7981 0.1535 0.144 Uiso calc . 1 H
C25 0.908(3) 0.7715(17) 0.2231(11) 0.101(7) Uani d . 1 C
H25 0.9688 0.8353 0.2109 0.121 Uiso calc . 1 H
C26 0.9316(18) 0.6901(15) 0.2770(7) 0.069(4) Uani d . 1 C
H26 1.008 0.7058 0.3015 0.082 Uiso calc . 1 H
C31 0.7404(18) 0.4846(15) 0.5291(7) 0.065(6) Uani d . 1 C
C32 0.788(2) 0.348(3) 0.5373(13) 0.070(7) Uani d . 1 C
H32 0.7319 0.2788 0.5283 0.084 Uiso calc . 1 H
C33 0.918(2) 0.3309(19) 0.5587(11) 0.056(6) Uani d . 1 C
H33 0.949 0.2469 0.5635 0.067 Uiso calc . 1 H
C34 1.0069(17) 0.4315(19) 0.5737(6) 0.061(5) Uani d . 1 C
C35 0.961(2) 0.560(2) 0.5641(11) 0.054(5) Uani d . 1 C
H35 1.0181 0.6288 0.573 0.064 Uiso calc . 1 H
C36 0.830(3) 0.582(2) 0.5414(12) 0.076(9) Uani d . 1 C
H36 0.803 0.6663 0.5343 0.092 Uiso calc . 1 H
C37 0.594(2) 0.510(2) 0.5015(10) 0.123(10) Uani d . 1 C
H37 0.6091 0.5942 0.4813 0.148 Uiso calc R 1 H
C38 0.556(2) 0.437(7) 0.4464(12) 0.26(3) Uani d . 1 C
H38A 0.554 0.3468 0.4572 0.383 Uiso calc R 1 H
H38B 0.6217 0.4504 0.4133 0.383 Uiso calc R 1 H
H38C 0.469 0.4634 0.4318 0.383 Uiso calc R 1 H
C39 0.5100(19) 0.552(3) 0.5560(13) 0.180(13) Uani d . 1 C
H39A 0.4344 0.6012 0.5408 0.269 Uiso calc R 1 H
H39B 0.5634 0.6046 0.584 0.269 Uiso calc R 1 H
H39C 0.478 0.4779 0.5787 0.269 Uiso calc R 1 H
C40 1.1511(14) 0.4061(16) 0.5950(7) 0.082(6) Uani d . 1 C
H40A 1.1567 0.4139 0.6405 0.123 Uiso calc R 1 H
H40B 1.2104 0.4676 0.5755 0.123 Uiso calc R 1 H
H40C 1.1773 0.3207 0.5826 0.123 Uiso calc R 1 H
N1 0.8807(18) 0.3928(17) 0.3466(9) 0.061(5) Uani d . 1 N
O1 0.8875(19) 0.3250(12) 0.4018(7) 0.063(5) Uani d . 1 O
O2 0.8857(18) 0.5757(12) 0.4019(8) 0.062(4) Uani d . 1 O
Cl1 1.1545(3) 0.4577(10) 0.43522(14) 0.0733(9) Uani d . 1 Cl
Ru1 0.92749(9) 0.4531(3) 0.47660(4) 0.0494(3) Uani d . 1 Ru

loop_
_atom_site_aniso_label
_atom_site_aniso_U_11
_atom_site_aniso_U_22
_atom_site_aniso_U_33
_atom_site_aniso_U_12
_atom_site_aniso_U_13
_atom_site_aniso_U_23
C1 0.086(15) 0.031(10) 0.030(10) 0.013(9) 0.020(9) -0.006(8)
C11 0.090(16) 0.044(11) 0.037(11) 0.003(11) -0.016(10) -0.024(9)
C12 0.097(14) 0.068(11) 0.091(12) 0.015(11) -0.013(11) -0.030(10)
C13 0.15(2) 0.066(12) 0.104(16) 0.044(14) -0.064(17) -0.054(12)
C14 0.15(3) 0.10(2) 0.11(2) 0.052(18) -0.09(2) -0.067(17)
C15 0.125(17) 0.089(14) 0.088(13) 0.032(14) -0.007(13) -0.038(12)
C16 0.141(17) 0.051(10) 0.075(11) 0.006(11) -0.023(12) -0.034(9)
C21 0.068(13) 0.051(12) 0.049(12) 0.005(10) 0.006(10) -0.008(10)
C22 0.082(11) 0.073(11) 0.059(9) 0.003(10) -0.022(9) -0.010(8)
C23 0.12(2) 0.19(3) 0.061(13) 0.08(2) -0.032(13) -0.003(16)
C24 0.21(4) 0.10(2) 0.049(14) 0.07(2) -0.034(19) 0.005(14)
C25 0.15(2) 0.048(11) 0.106(17) 0.003(13) 0.055(16) 0.022(11)
C26 0.102(13) 0.053(9) 0.051(8) -0.007(10) 0.012(9) 0.013(7)
C31 0.086(11) 0.061(17) 0.048(7) 0.003(9) -0.002(8) 0.003(8)
C32 0.066(14) 0.078(15) 0.066(13) -0.009(11) 0.006(11) 0.017(12)
C33 0.102(17) 0.029(9) 0.036(10) -0.032(10) 0.006(10) 0.003(7)
C34 0.099(11) 0.056(16) 0.028(5) -0.013(10) 0.002(6) -0.006(8)
C35 0.077(12) 0.032(10) 0.053(11) -0.008(10) -0.001(9) -0.003(8)
C36 0.11(2) 0.079(16) 0.040(10) 0.064(17) 0.010(12) 0.017(11)
C37 0.090(16) 0.16(3) 0.117(16) 0.031(15) -0.003(13) -0.025(16)
C38 0.111(17) 0.42(7) 0.23(3) 0.02(5) -0.08(2) 0.15(6)
C39 0.076(15) 0.21(3) 0.26(3) 0.033(17) 0.042(19) 0.00(3)
C40 0.080(11) 0.098(16) 0.067(10) 0.001(10) -0.013(9) 0.023(9)
N1 0.062(11) 0.063(12) 0.058(11) 0.006(8) -0.037(8) -0.012(9)
O1 0.117(13) 0.033(8) 0.037(9) -0.001(9) -0.019(9) 0.005(7)
O2 0.092(12) 0.032(8) 0.062(11) 0.011(9) -0.001(9) 0.008(8)
Cl1 0.077(2) 0.079(2) 0.0639(17) -0.005(5) 0.0192(16) -0.003(5)
Ru1 0.0693(6) 0.0378(4) 0.0411(4) -0.0025(13) -0.0011(5) -0.0002(11)

loop_
_atom_type_symbol
_atom_type_description
_atom_type_scat_dispersion_real
_atom_type_scat_dispersion_imag
_atom_type_scat_source
C C 0.0033 0.0016 'International Tables Vol C Tables 4.2.6.8 and 6.1.1.4'
H H 0 0 'International Tables Vol C Tables 4.2.6.8 and 6.1.1.4'
N N 0.0061 0.0033 'International Tables Vol C Tables 4.2.6.8 and 6.1.1.4'
O O 0.0106 0.006 'International Tables Vol C Tables 4.2.6.8 and 6.1.1.4'
Cl Cl 0.1484 0.1585 'International Tables Vol C Tables 4.2.6.8 and 6.1.1.4'
Ru Ru -1.2594 0.8363 'International Tables Vol C Tables 4.2.6.8 and 6.1.1.4'

loop_
_geom_angle_atom_site_label_1
_geom_angle_atom_site_label_2
_geom_angle_atom_site_label_3
_geom_angle
N1 C1 O2 117(2)
N1 C1 C21 125(2)
O2 C1 C21 118.3(18)
C12 C11 C16 123.3(18)
C12 C11 N1 119(2)
C16 C11 N1 117.3(19)
C11 C12 C13 117(2)
C11 C12 H12 121.7
C13 C12 H12 121.7
C14 C13 C12 125(2)
C14 C13 H13 117.7
C12 C13 H13 117.7
C13 C14 C15 117(2)
C13 C14 H14 121.7
C15 C14 H14 121.7
C16 C15 C14 122(2)
C16 C15 H15 119.2
C14 C15 H15 119.2
C11 C16 C15 116.9(19)
C11 C16 H16 121.6
C15 C16 H16 121.6
C1 C21 C26 125(2)
C1 C21 C22 121(2)
C26 C21 C22 114(2)
C23 C22 C21 123(2)
C23 C22 H22 118.5
C21 C22 H22 118.5
C24 C23 C22 123(2)
C24 C23 H23 118.6
C22 C23 H23 118.6
C23 C24 C25 120(2)
C23 C24 H24 120
C25 C24 H24 120
C26 C25 C24 116(2)
C26 C25 H25 122.1
C24 C25 H25 122.1
C21 C26 C25 124(2)
C21 C26 H26 117.9
C25 C26 H26 117.9
C36 C31 C32 117.9(16)
C36 C31 C37 122.6(17)
C32 C31 C37 119.2(17)
C36 C31 Ru1 69.7(13)
C32 C31 Ru1 69.5(11)
C37 C31 Ru1 128.2(12)
C33 C32 C31 117(2)
C33 C32 Ru1 70.3(14)
C31 C32 Ru1 70.2(13)
C33 C32 H32 121.4
C31 C32 H32 121.4
Ru1 C32 H32 130.5
C32 C33 C34 124(2)
C32 C33 Ru1 72.5(15)
C34 C33 Ru1 73.3(11)
C32 C33 H33 117.9
C34 C33 H33 117.9
Ru1 C33 H33 129
C33 C34 C35 117.9(16)
C33 C34 C40 121.8(18)
C35 C34 C40 120.2(17)
C33 C34 Ru1 69.1(11)
C35 C34 Ru1 70.1(11)
C40 C34 Ru1 128.9(10)
C36 C35 C34 120(2)
C36 C35 Ru1 69.6(14)
C34 C35 Ru1 72.0(11)
C36 C35 H35 120.2
C34 C35 H35 120.2
Ru1 C35 H35 130.9
C31 C36 C35 123(2)
C31 C36 Ru1 73.3(13)
C35 C36 Ru1 72.4(14)
C31 C36 H36 118.5
C35 C36 H36 118.5
Ru1 C36 H36 128.2
C38 C37 C39 130(2)
C38 C37 C31 116(2)
C39 C37 C31 106.1(17)
C38 C37 H37 99.4
C39 C37 H37 99.4
C31 C37 H37 99.4
C37 C38 H38A 109.5
C37 C38 H38B 109.5
H38A C38 H38B 109.5
C37 C38 H38C 109.5
H38A C38 H38C 109.5
H38B C38 H38C 109.5
C37 C39 H39A 109.5
C37 C39 H39B 109.5
H39A C39 H39B 109.5
C37 C39 H39C 109.5
H39A C39 H39C 109.5
H39B C39 H39C 109.5
C34 C40 H40A 109.5
C34 C40 H40B 109.5
H40A C40 H40B 109.5
C34 C40 H40C 109.5
H40A C40 H40C 109.5
H40B C40 H40C 109.5
C1 N1 O1 121(2)
C1 N1 C11 126(2)
O1 N1 C11 112.1(16)
N1 O1 Ru1 108.7(11)
C1 O2 Ru1 114.3(12)
O2 Ru1 O1 77.5(3)
O2 Ru1 C36 90.5(7)
O1 Ru1 C36 142.1(10)
O2 Ru1 C33 165.7(7)
O1 Ru1 C33 102.7(8)
C36 Ru1 C33 80.7(9)
O2 Ru1 C35 111.1(8)
O1 Ru1 C35 170.7(8)
C36 Ru1 C35 38.0(9)
C33 Ru1 C35 68.1(6)
O2 Ru1 C32 128.9(9)
O1 Ru1 C32 90.1(9)
C36 Ru1 C32 69.6(8)
C33 Ru1 C32 37.2(9)
C35 Ru1 C32 81.7(9)
O2 Ru1 C31 97.0(6)
O1 Ru1 C31 108.3(7)
C36 Ru1 C31 37.0(8)
C33 Ru1 C31 69.2(7)
C35 Ru1 C31 68.1(7)
C32 Ru1 C31 40.3(8)
O2 Ru1 C34 147.2(7)
O1 Ru1 C34 134.3(7)
C36 Ru1 C34 68.5(8)
C33 Ru1 C34 37.6(7)
C35 Ru1 C34 37.9(8)
C32 Ru1 C34 68.4(8)
C31 Ru1 C34 81.4(6)
O2 Ru1 Cl1 84.3(5)
O1 Ru1 Cl1 85.3(5)
C36 Ru1 Cl1 129.6(8)
C33 Ru1 Cl1 110.0(6)
C35 Ru1 Cl1 98.7(6)
C32 Ru1 Cl1 144.6(7)
C31 Ru1 Cl1 166.3(5)
C34 Ru1 Cl1 90.2(4)

loop_
_geom_bond_atom_site_label_1
_geom_bond_atom_site_label_2
_geom_bond_distance
C1 N1 1.300(12)
C1 O2 1.32(2)
C1 C21 1.35(3)
C11 C12 1.34(3)
C11 C16 1.37(3)
C11 N1 1.51(3)
C12 C13 1.40(2)
C12 H12 0.93
C13 C14 1.32(5)
C13 H13 0.93
C14 C15 1.40(4)
C14 H14 0.93
C15 C16 1.40(2)
C15 H15 0.93
C16 H16 0.93
C21 C26 1.37(3)
C21 C22 1.42(3)
C22 C23 1.36(2)
C22 H22 0.93
C23 C24 1.30(4)
C23 H23 0.93
C24 C25 1.44(4)
C24 H24 0.93
C25 C26 1.43(2)
C25 H25 0.93
C26 H26 0.93
C31 C36 1.37(3)
C31 C32 1.50(3)
C31 C37 1.59(2)
C31 Ru1 2.181(17)
C32 C33 1.38(3)
C32 Ru1 2.17(3)
C32 H32 0.93
C33 C34 1.40(3)
C33 Ru1 2.14(2)
C33 H33 0.93
C34 C35 1.42(3)
C34 C40 1.520(18)
C34 Ru1 2.197(13)
C35 C36 1.40(3)
C35 Ru1 2.17(2)
C35 H35 0.93
C36 Ru1 2.14(2)
C36 H36 0.93
C37 C38 1.44(5)
C37 C39 1.48(3)
C37 H37 0.98
C38 H38A 0.96
C38 H38B 0.96
C38 H38C 0.96
C39 H39A 0.96
C39 H39B 0.96
C39 H39C 0.96
C40 H40A 0.96
C40 H40B 0.96
C40 H40C 0.96
N1 O1 1.36(2)
O1 Ru1 2.097(14)
O2 Ru1 2.062(15)
Cl1 Ru1 2.411(3)
